data_7155699
loop_
_publ_author_name
'Kaiser, Reinhard Peter'
'Mosinger, Jiri'
'Cisarova, Ivana'
'Kotora, Martin'

_publ_section_title
;
 Synthesis of Selectively 4-Substituted 9,9&#x00B4;-Spirobifluorenes and
 Modulation of Their Photophysical Properties.
;
_journal_name_full 'Org. Biomol. Chem.'
_journal_paper_doi 10.1039/C7OB01319A
_journal_year 2017
_chemical_compound_source 'synthesized by the authors'
_chemical_formula_moiety 'C46 H38'
_chemical_formula_sum 'C46 H38'
_chemical_formula_weight 590.76
_space_group_crystal_system monoclinic
_space_group_IT_number 14
_space_group_name_Hall '-P 2ybc'
_space_group_name_H-M_alt 'P 1 21/c 1'
_symmetry_space_group_name_Hall '-P 2ybc'
_symmetry_space_group_name_H-M 'P 1 21/c 1'
_atom_sites_solution_hydrogens geom
_atom_sites_solution_primary direct
_atom_sites_solution_secondary difmap
_audit_creation_method SHELXL-2014/7
_audit_update_record
;
2017-04-04 deposited with the CCDC.
2017-06-16 downloaded from the CCDC.
;
_cell_angle_alpha 90
_cell_angle_beta 98.9400(10)
_cell_angle_gamma 90
_cell_formula_units_Z 4
_cell_length_a 16.8419(5)
_cell_length_b 8.6097(2)
_cell_length_c 23.3066(6)
_cell_measurement_reflns_used 9895
_cell_measurement_temperature 120(2)
_cell_measurement_theta_max 69.8489
_cell_measurement_theta_min 3.8399
_cell_volume 3338.49(15)
_computing_cell_refinement 'SAINT V8.37A (Bruker AXS Inc., 2015)'
_computing_data_collection 'Bruker Instrument Service v4.2.9'
_computing_data_reduction 'SAINT V8.37A (Bruker AXS Inc., 2015)'
_computing_structure_refinement 'SHELXL-2014/7 (Sheldrick, 2014)'
_computing_structure_solution 'XT, VERSION 2014/5'
_diffrn_ambient_temperature 120(2)
_diffrn_measured_fraction_theta_full 0.996
_diffrn_measured_fraction_theta_max 0.990
_diffrn_measurement_device_type 'Bruker D8 VENTURE Kappa Duo PHOTON 100 CMOS'
_diffrn_measurement_method '\f and \w scans'
_diffrn_radiation_monochromator 'Helios Cu  multilayer optic'
_diffrn_radiation_type CuK\a
_diffrn_radiation_wavelength 1.54178
_diffrn_reflns_av_R_equivalents 0.0510
_diffrn_reflns_av_unetI/netI 0.0442
_diffrn_reflns_Laue_measured_fraction_full 0.996
_diffrn_reflns_Laue_measured_fraction_max 0.990
_diffrn_reflns_limit_h_max 20
_diffrn_reflns_limit_h_min -20
_diffrn_reflns_limit_k_max 10
_diffrn_reflns_limit_k_min -10
_diffrn_reflns_limit_l_max 25
_diffrn_reflns_limit_l_min -28
_diffrn_reflns_number 25788
_diffrn_reflns_point_group_measured_fraction_full 0.996
_diffrn_reflns_point_group_measured_fraction_max 0.990
_diffrn_reflns_theta_full 67.679
_diffrn_reflns_theta_max 70.248
_diffrn_reflns_theta_min 3.840
_diffrn_source 'I\mS HB micro-focus sealed tube'
_exptl_absorpt_coefficient_mu 0.498
_exptl_absorpt_correction_T_max 0.9813
_exptl_absorpt_correction_T_min 0.8991
_exptl_absorpt_correction_type multi-scan
_exptl_absorpt_process_details
;
SADABS-2014/5 - Bruker AXS area detector scaling and absorption correction
;
_exptl_crystal_colour colourless
_exptl_crystal_density_diffrn 1.175
_exptl_crystal_description bar
_exptl_crystal_F_000 1256
_exptl_crystal_size_max 0.218
_exptl_crystal_size_mid 0.133
_exptl_crystal_size_min 0.038
_refine_diff_density_max 0.429
_refine_diff_density_min -0.265
_refine_diff_density_rms 0.050
_refine_ls_extinction_method none
_refine_ls_goodness_of_fit_ref 1.057
_refine_ls_hydrogen_treatment constr
_refine_ls_matrix_type full
_refine_ls_number_parameters 418
_refine_ls_number_reflns 6307
_refine_ls_number_restraints 0
_refine_ls_restrained_S_all 1.057
_refine_ls_R_factor_all 0.0728
_refine_ls_R_factor_gt 0.0574
_refine_ls_shift/su_max 0.000
_refine_ls_shift/su_mean 0.000
_refine_ls_structure_factor_coef Fsqd
_refine_ls_weighting_details 'w=1/[\s^2^(Fo^2^)+(0.0532P)^2^+2.5170P] where P=(Fo^2^+2Fc^2^)/3'
_refine_ls_weighting_scheme calc
_refine_ls_wR_factor_gt 0.1369
_refine_ls_wR_factor_ref 0.1458
_reflns_Friedel_coverage 0.000
_reflns_number_gt 5047
_reflns_number_total 6307
_reflns_threshold_expression 'I > 2\s(I)'
_cod_data_source_file c7ob01319a2.cif
_cod_data_source_block cu_rk_384_kotora
_cod_database_code 7155699
_shelx_shelxl_version_number 2014/7
_shelx_space_group_comment
;
The symmetry employed for this shelxl refinement is uniquely defined
by the following loop, which should always be used as a source of
symmetry information in preference to the above space-group names.
They are only intended as comments.
;
_shelx_estimated_absorpt_t_min 0.899
_shelx_estimated_absorpt_t_max 0.981

loop_
_space_group_symop_operation_xyz
'x, y, z'
'-x, y+1/2, -z+1/2'
'-x, -y, -z'
'x, -y-1/2, z-1/2'

loop_
_atom_site_label
_atom_site_type_symbol
_atom_site_fract_x
_atom_site_fract_y
_atom_site_fract_z
_atom_site_U_iso_or_equiv
_atom_site_adp_type
_atom_site_occupancy
_atom_site_site_symmetry_order
_atom_site_calc_flag
_atom_site_refinement_flags_posn
_atom_site_refinement_flags_adp
C1 C 0.27543(11) 0.4935(2) 0.60468(8) 0.0234(4) Uani 1 1 d . .
C2 C 0.35243(11) 0.4375(2) 0.62492(8) 0.0237(4) Uani 1 1 d . .
C3 C 0.38494(11) 0.4664(2) 0.68333(8) 0.0246(4) Uani 1 1 d . .
C4 C 0.34007(12) 0.5450(2) 0.72060(8) 0.0255(4) Uani 1 1 d . .
C5 C 0.26172(11) 0.5980(2) 0.69965(8) 0.0245(4) Uani 1 1 d . .
C6 C 0.23087(11) 0.5743(2) 0.64132(8) 0.0233(4) Uani 1 1 d . .
C7 C 0.15409(11) 0.6262(2) 0.60673(8) 0.0246(4) Uani 1 1 d . .
C8 C 0.08961(11) 0.7132(2) 0.62073(9) 0.0285(4) Uani 1 1 d . .
H8 H 0.0890 0.7468 0.6595 0.034 Uiso 1 1 calc R U
C9 C 0.02651(12) 0.7496(2) 0.57711(10) 0.0315(5) Uani 1 1 d . .
H9 H -0.0177 0.8083 0.5862 0.038 Uiso 1 1 calc R U
C10 C 0.02709(12) 0.7012(2) 0.52029(10) 0.0331(5) Uani 1 1 d . .
H10 H -0.0163 0.7284 0.4909 0.040 Uiso 1 1 calc R U
C11 C 0.09039(12) 0.6137(2) 0.50614(9) 0.0293(4) Uani 1 1 d . .
H11 H 0.0909 0.5805 0.4673 0.035 Uiso 1 1 calc R U
C12 C 0.15276(11) 0.5757(2) 0.54970(8) 0.0255(4) Uani 1 1 d . .
C13 C 0.22788(11) 0.4822(2) 0.54355(8) 0.0243(4) Uani 1 1 d . .
C14 C 0.20727(11) 0.3163(2) 0.52302(8) 0.0244(4) Uani 1 1 d . .
C15 C 0.17532(11) 0.1982(2) 0.55250(9) 0.0288(4) Uani 1 1 d . .
H15 H 0.1634 0.2146 0.5906 0.035 Uiso 1 1 calc R U
C16 C 0.16085(12) 0.0540(2) 0.52511(10) 0.0354(5) Uani 1 1 d . .
H16 H 0.1397 -0.0290 0.5449 0.042 Uiso 1 1 calc R U
C17 C 0.17718(13) 0.0317(3) 0.46942(10) 0.0390(5) Uani 1 1 d . .
H17 H 0.1658 -0.0660 0.4510 0.047 Uiso 1 1 calc R U
C18 C 0.20999(13) 0.1496(3) 0.43993(10) 0.0376(5) Uani 1 1 d . .
H18 H 0.2215 0.1331 0.4018 0.045 Uiso 1 1 calc R U
C19 C 0.22566(12) 0.2925(2) 0.46730(9) 0.0290(4) Uani 1 1 d . .
C20 C 0.26282(12) 0.4350(3) 0.44892(9) 0.0312(5) Uani 1 1 d . .
C21 C 0.29341(15) 0.4702(3) 0.39833(10) 0.0424(6) Uani 1 1 d . .
H21 H 0.2914 0.3962 0.3679 0.051 Uiso 1 1 calc R U
C22 C 0.32671(16) 0.6151(3) 0.39330(11) 0.0524(7) Uani 1 1 d . .
H22 H 0.3478 0.6405 0.3590 0.063 Uiso 1 1 calc R U
C23 C 0.32998(15) 0.7238(3) 0.43722(12) 0.0482(6) Uani 1 1 d . .
H23 H 0.3529 0.8229 0.4325 0.058 Uiso 1 1 calc R U
C24 C 0.30009(13) 0.6901(3) 0.48828(10) 0.0366(5) Uani 1 1 d . .
H24 H 0.3024 0.7646 0.5185 0.044 Uiso 1 1 calc R U
C25 C 0.26690(11) 0.5446(2) 0.49359(8) 0.0271(4) Uani 1 1 d . .
C26 C 0.39878(11) 0.3484(2) 0.58465(9) 0.0281(4) Uani 1 1 d . .
H26A H 0.4558 0.3813 0.5923 0.034 Uiso 1 1 calc R U
H26B H 0.3772 0.3764 0.5440 0.034 Uiso 1 1 calc R U
C27 C 0.39501(13) 0.1713(3) 0.59106(11) 0.0394(5) Uani 1 1 d . .
H27A H 0.4206 0.1414 0.6307 0.047 Uiso 1 1 calc R U
H27B H 0.3381 0.1380 0.5860 0.047 Uiso 1 1 calc R U
C28 C 0.43743(17) 0.0887(3) 0.54661(14) 0.0620(8) Uani 1 1 d . .
H28A H 0.4111 0.1155 0.5074 0.093 Uiso 1 1 calc R U
H28B H 0.4346 -0.0239 0.5522 0.093 Uiso 1 1 calc R U
H28C H 0.4938 0.1213 0.5516 0.093 Uiso 1 1 calc R U
C29 C 0.47149(12) 0.4230(2) 0.70510(9) 0.0310(5) Uani 1 1 d . .
H29A H 0.4856 0.3286 0.6846 0.037 Uiso 1 1 calc R U
H29B H 0.4777 0.3989 0.7471 0.037 Uiso 1 1 calc R U
C30 C 0.52904(13) 0.5550(3) 0.69523(11) 0.0414(6) Uani 1 1 d . .
H30A H 0.5248 0.5757 0.6535 0.062 Uiso 1 1 calc R U
H30B H 0.5843 0.5247 0.7108 0.062 Uiso 1 1 calc R U
H30C H 0.5148 0.6489 0.7151 0.062 Uiso 1 1 calc R U
C31 C 0.37416(13) 0.5720(2) 0.78379(9) 0.0324(5) Uani 1 1 d . .
H31A H 0.3496 0.6669 0.7974 0.039 Uiso 1 1 calc R U
H31B H 0.4327 0.5902 0.7871 0.039 Uiso 1 1 calc R U
C32 C 0.35970(15) 0.4368(3) 0.82319(9) 0.0407(5) Uani 1 1 d . .
H32A H 0.3019 0.4257 0.8237 0.061 Uiso 1 1 calc R U
H32B H 0.3873 0.4570 0.8627 0.061 Uiso 1 1 calc R U
H32C H 0.3806 0.3409 0.8085 0.061 Uiso 1 1 calc R U
C33 C 0.21204(11) 0.6830(2) 0.73713(8) 0.0257(4) Uani 1 1 d . .
C34 C 0.21182(11) 0.8518(2) 0.73703(8) 0.0253(4) Uani 1 1 d . .
C35 C 0.26412(12) 0.9344(2) 0.70703(9) 0.0296(4) Uani 1 1 d . .
H35 H 0.3013 0.8793 0.6880 0.036 Uiso 1 1 calc R U
C36 C 0.26243(13) 1.0938(2) 0.70474(10) 0.0354(5) Uani 1 1 d . .
H36 H 0.2988 1.1486 0.6848 0.042 Uiso 1 1 calc R U
C37 C 0.20705(14) 1.1743(3) 0.73189(10) 0.0396(5) Uani 1 1 d . .
H37 H 0.2048 1.2845 0.7295 0.048 Uiso 1 1 calc R U
C38 C 0.15562(14) 1.0968(3) 0.76207(10) 0.0368(5) Uani 1 1 d . .
H38 H 0.1187 1.1544 0.7806 0.044 Uiso 1 1 calc R U
C39 C 0.15633(12) 0.9329(2) 0.76612(8) 0.0271(4) Uani 1 1 d . .
C40 C 0.10216(12) 0.8472(2) 0.79718(8) 0.0288(4) Uani 1 1 d . .
C41 C 0.04513(13) 0.9190(3) 0.82715(9) 0.0355(5) Uani 1 1 d . .
H41 H 0.0414 1.0291 0.8274 0.043 Uiso 1 1 calc R U
C42 C -0.00486(14) 0.8334(3) 0.85587(10) 0.0393(5) Uani 1 1 d . .
H42 H -0.0426 0.8848 0.8756 0.047 Uiso 1 1 calc R U
C43 C -0.00089(14) 0.6711(3) 0.85642(10) 0.0402(5) Uani 1 1 d . .
H43 H -0.0354 0.6122 0.8766 0.048 Uiso 1 1 calc R U
C44 C 0.05332(13) 0.5983(3) 0.82757(9) 0.0359(5) Uani 1 1 d . .
H44 H 0.0558 0.4880 0.8276 0.043 Uiso 1 1 calc R U
C45 C 0.10549(12) 0.6835(2) 0.79781(9) 0.0296(4) Uani 1 1 d . .
C46 C 0.16107(12) 0.6061(2) 0.76673(9) 0.0307(5) Uani 1 1 d . .
H46 H 0.1622 0.4958 0.7669 0.037 Uiso 1 1 calc R U

loop_
_atom_site_aniso_label
_atom_site_aniso_U_11
_atom_site_aniso_U_22
_atom_site_aniso_U_33
_atom_site_aniso_U_23
_atom_site_aniso_U_13
_atom_site_aniso_U_12
C1 0.0248(9) 0.0185(9) 0.0286(10) -0.0019(8) 0.0097(7) -0.0027(7)
C2 0.0244(9) 0.0189(9) 0.0298(10) -0.0024(8) 0.0101(8) -0.0010(7)
C3 0.0249(9) 0.0172(9) 0.0327(10) -0.0006(8) 0.0079(8) -0.0010(7)
C4 0.0286(10) 0.0199(9) 0.0295(10) -0.0022(8) 0.0090(8) -0.0016(8)
C5 0.0275(10) 0.0173(9) 0.0311(10) -0.0010(8) 0.0117(8) -0.0011(8)
C6 0.0223(9) 0.0187(9) 0.0309(10) 0.0002(8) 0.0102(7) -0.0012(7)
C7 0.0218(9) 0.0197(9) 0.0342(10) 0.0009(8) 0.0099(8) -0.0025(7)
C8 0.0251(10) 0.0247(10) 0.0378(11) -0.0014(8) 0.0116(8) 0.0002(8)
C9 0.0219(10) 0.0245(10) 0.0497(13) -0.0025(9) 0.0105(9) 0.0013(8)
C10 0.0246(10) 0.0277(10) 0.0455(12) -0.0003(9) 0.0006(9) -0.0005(8)
C11 0.0277(10) 0.0256(10) 0.0346(11) -0.0021(8) 0.0047(8) -0.0014(8)
C12 0.0232(9) 0.0204(9) 0.0344(10) 0.0008(8) 0.0093(8) -0.0027(8)
C13 0.0244(9) 0.0216(9) 0.0285(10) -0.0012(8) 0.0094(7) -0.0009(8)
C14 0.0211(9) 0.0220(10) 0.0302(10) -0.0012(8) 0.0041(7) 0.0014(7)
C15 0.0227(9) 0.0284(11) 0.0359(11) 0.0005(9) 0.0059(8) 0.0001(8)
C16 0.0257(10) 0.0252(11) 0.0541(14) 0.0016(10) 0.0024(9) -0.0019(8)
C17 0.0350(12) 0.0267(11) 0.0528(14) -0.0098(10) -0.0014(10) 0.0016(9)
C18 0.0377(12) 0.0382(13) 0.0363(12) -0.0103(10) 0.0037(9) 0.0069(10)
C19 0.0282(10) 0.0297(11) 0.0293(10) -0.0023(8) 0.0046(8) 0.0041(8)
C20 0.0319(11) 0.0342(11) 0.0282(10) 0.0040(9) 0.0074(8) 0.0079(9)
C21 0.0516(14) 0.0479(14) 0.0310(11) 0.0088(10) 0.0171(10) 0.0148(11)
C22 0.0617(16) 0.0536(16) 0.0494(15) 0.0260(13) 0.0318(13) 0.0159(13)
C23 0.0471(14) 0.0374(13) 0.0664(17) 0.0208(12) 0.0283(12) 0.0057(11)
C24 0.0336(11) 0.0273(11) 0.0516(13) 0.0073(10) 0.0155(10) 0.0028(9)
C25 0.0244(9) 0.0262(10) 0.0323(10) 0.0053(8) 0.0095(8) 0.0027(8)
C26 0.0226(9) 0.0314(11) 0.0316(10) -0.0059(8) 0.0082(8) 0.0021(8)
C27 0.0324(11) 0.0342(12) 0.0522(14) -0.0123(10) 0.0092(10) 0.0045(10)
C28 0.0509(16) 0.0543(17) 0.084(2) -0.0316(15) 0.0195(14) 0.0064(13)
C29 0.0297(10) 0.0300(11) 0.0336(11) -0.0043(9) 0.0055(8) 0.0049(9)
C30 0.0278(11) 0.0465(14) 0.0508(14) -0.0126(11) 0.0094(10) -0.0043(10)
C31 0.0343(11) 0.0302(11) 0.0330(11) -0.0084(9) 0.0063(8) 0.0031(9)
C32 0.0481(13) 0.0472(14) 0.0282(11) 0.0005(10) 0.0104(9) 0.0064(11)
C33 0.0285(10) 0.0223(10) 0.0272(10) -0.0013(8) 0.0076(8) 0.0044(8)
C34 0.0282(10) 0.0217(10) 0.0257(9) -0.0022(8) 0.0028(7) 0.0029(8)
C35 0.0316(11) 0.0247(10) 0.0332(11) -0.0018(8) 0.0072(8) -0.0007(8)
C36 0.0394(12) 0.0252(11) 0.0426(12) 0.0011(9) 0.0096(9) -0.0042(9)
C37 0.0484(13) 0.0199(10) 0.0513(14) -0.0021(10) 0.0102(11) 0.0019(9)
C38 0.0432(13) 0.0263(11) 0.0422(12) -0.0048(9) 0.0109(10) 0.0055(9)
C39 0.0314(10) 0.0237(10) 0.0258(10) -0.0029(8) 0.0030(8) 0.0043(8)
C40 0.0316(11) 0.0300(11) 0.0250(10) -0.0019(8) 0.0048(8) 0.0059(9)
C41 0.0394(12) 0.0324(11) 0.0368(11) -0.0027(9) 0.0129(9) 0.0100(10)
C42 0.0389(12) 0.0438(13) 0.0394(12) -0.0004(10) 0.0191(10) 0.0131(10)
C43 0.0418(13) 0.0430(13) 0.0401(12) 0.0062(10) 0.0199(10) 0.0078(10)
C44 0.0407(12) 0.0309(11) 0.0398(12) 0.0066(9) 0.0179(10) 0.0057(10)
C45 0.0318(11) 0.0281(11) 0.0307(10) 0.0016(8) 0.0100(8) 0.0053(8)
C46 0.0341(11) 0.0244(10) 0.0367(11) 0.0007(9) 0.0156(9) 0.0047(8)

loop_
_atom_type_symbol
_atom_type_description
_atom_type_scat_dispersion_real
_atom_type_scat_dispersion_imag
_atom_type_scat_source
C C 0.0181 0.0091 'International Tables Vol C Tables 4.2.6.8 and 6.1.1.4'
H H 0.0000 0.0000 'International Tables Vol C Tables 4.2.6.8 and 6.1.1.4'

loop_
_geom_angle_atom_site_label_1
_geom_angle_atom_site_label_2
_geom_angle_atom_site_label_3
_geom_angle
C2 C1 C6 121.44(17)
C2 C1 C13 128.26(16)
C6 C1 C13 110.29(16)
C1 C2 C3 117.83(17)
C1 C2 C26 120.38(17)
C3 C2 C26 121.78(17)
C2 C3 C4 121.03(17)
C2 C3 C29 119.33(17)
C4 C3 C29 119.49(17)
C3 C4 C5 120.29(17)
C3 C4 C31 120.98(17)
C5 C4 C31 118.72(17)
C6 C5 C4 118.53(17)
C6 C5 C33 119.04(17)
C4 C5 C33 122.40(17)
C5 C6 C1 120.81(17)
C5 C6 C7 130.40(17)
C1 C6 C7 108.76(16)
C12 C7 C8 119.39(18)
C12 C7 C6 107.92(16)
C8 C7 C6 132.66(18)
C9 C8 C7 118.94(19)
C9 C8 H8 120.5
C7 C8 H8 120.5
C8 C9 C10 120.84(19)
C8 C9 H9 119.6
C10 C9 H9 119.6
C11 C10 C9 120.60(19)
C11 C10 H10 119.7
C9 C10 H10 119.7
C12 C11 C10 118.59(19)
C12 C11 H11 120.7
C10 C11 H11 120.7
C11 C12 C7 121.60(18)
C11 C12 C13 127.08(18)
C7 C12 C13 111.30(17)
C25 C13 C1 117.78(16)
C25 C13 C12 110.42(16)
C1 C13 C12 101.62(15)
C25 C13 C14 101.20(15)
C1 C13 C14 114.37(16)
C12 C13 C14 111.79(15)
C15 C14 C19 120.94(19)
C15 C14 C13 128.21(17)
C19 C14 C13 110.85(17)
C14 C15 C16 118.64(19)
C14 C15 H15 120.7
C16 C15 H15 120.7
C17 C16 C15 120.4(2)
C17 C16 H16 119.8
C15 C16 H16 119.8
C16 C17 C18 121.1(2)
C16 C17 H17 119.5
C18 C17 H17 119.5
C17 C18 C19 118.8(2)
C17 C18 H18 120.6
C19 C18 H18 120.6
C18 C19 C14 120.2(2)
C18 C19 C20 131.50(19)
C14 C19 C20 108.31(17)
C21 C20 C25 120.1(2)
C21 C20 C19 131.2(2)
C25 C20 C19 108.66(17)
C22 C21 C20 118.5(2)
C22 C21 H21 120.7
C20 C21 H21 120.7
C21 C22 C23 121.3(2)
C21 C22 H22 119.4
C23 C22 H22 119.4
C22 C23 C24 120.9(2)
C22 C23 H23 119.5
C24 C23 H23 119.5
C25 C24 C23 118.0(2)
C25 C24 H24 121.0
C23 C24 H24 121.0
C24 C25 C20 121.16(19)
C24 C25 C13 128.03(19)
C20 C25 C13 110.76(17)
C2 C26 C27 114.13(17)
C2 C26 H26A 108.7
C27 C26 H26A 108.7
C2 C26 H26B 108.7
C27 C26 H26B 108.7
H26A C26 H26B 107.6
C28 C27 C26 111.5(2)
C28 C27 H27A 109.3
C26 C27 H27A 109.3
C28 C27 H27B 109.3
C26 C27 H27B 109.3
H27A C27 H27B 108.0
C27 C28 H28A 109.5
C27 C28 H28B 109.5
H28A C28 H28B 109.5
C27 C28 H28C 109.5
H28A C28 H28C 109.5
H28B C28 H28C 109.5
C3 C29 C30 111.40(18)
C3 C29 H29A 109.3
C30 C29 H29A 109.3
C3 C29 H29B 109.3
C30 C29 H29B 109.3
H29A C29 H29B 108.0
C29 C30 H30A 109.5
C29 C30 H30B 109.5
H30A C30 H30B 109.5
C29 C30 H30C 109.5
H30A C30 H30C 109.5
H30B C30 H30C 109.5
C4 C31 C32 113.39(18)
C4 C31 H31A 108.9
C32 C31 H31A 108.9
C4 C31 H31B 108.9
C32 C31 H31B 108.9
H31A C31 H31B 107.7
C31 C32 H32A 109.5
C31 C32 H32B 109.5
H32A C32 H32B 109.5
C31 C32 H32C 109.5
H32A C32 H32C 109.5
H32B C32 H32C 109.5
C46 C33 C34 119.19(18)
C46 C33 C5 121.08(18)
C34 C33 C5 119.40(17)
C35 C34 C39 120.02(18)
C35 C34 C33 120.44(18)
C39 C34 C33 119.51(18)
C36 C35 C34 121.04(19)
C36 C35 H35 119.5
C34 C35 H35 119.5
C35 C36 C37 119.5(2)
C35 C36 H36 120.3
C37 C36 H36 120.3
C38 C37 C36 120.8(2)
C38 C37 H37 119.6
C36 C37 H37 119.6
C37 C38 C39 121.4(2)
C37 C38 H38 119.3
C39 C38 H38 119.3
C38 C39 C34 117.26(19)
C38 C39 C40 122.76(19)
C34 C39 C40 119.97(18)
C45 C40 C41 117.40(19)
C45 C40 C39 119.08(18)
C41 C40 C39 123.52(19)
C42 C41 C40 121.5(2)
C42 C41 H41 119.2
C40 C41 H41 119.2
C41 C42 C43 120.6(2)
C41 C42 H42 119.7
C43 C42 H42 119.7
C44 C43 C42 119.2(2)
C44 C43 H43 120.4
C42 C43 H43 120.4
C43 C44 C45 121.3(2)
C43 C44 H44 119.4
C45 C44 H44 119.4
C44 C45 C40 119.94(18)
C44 C45 C46 120.90(19)
C40 C45 C46 119.15(18)
C33 C46 C45 123.06(19)
C33 C46 H46 118.5
C45 C46 H46 118.5

loop_
_geom_bond_atom_site_label_1
_geom_bond_atom_site_label_2
_geom_bond_distance
C1 C2 1.395(3)
C1 C6 1.406(2)
C1 C13 1.525(3)
C2 C3 1.408(3)
C2 C26 1.519(2)
C3 C4 1.410(3)
C3 C29 1.514(3)
C4 C5 1.410(3)
C4 C31 1.513(3)
C5 C6 1.393(3)
C5 C33 1.492(2)
C6 C7 1.482(3)
C7 C12 1.395(3)
C7 C8 1.399(3)
C8 C9 1.388(3)
C8 H8 0.9500
C9 C10 1.390(3)
C9 H9 0.9500
C10 C11 1.387(3)
C10 H10 0.9500
C11 C12 1.382(3)
C11 H11 0.9500
C12 C13 1.525(3)
C13 C25 1.521(3)
C13 C14 1.529(3)
C14 C15 1.382(3)
C14 C19 1.396(3)
C15 C16 1.400(3)
C15 H15 0.9500
C16 C17 1.381(3)
C16 H16 0.9500
C17 C18 1.388(3)
C17 H17 0.9500
C18 C19 1.392(3)
C18 H18 0.9500
C19 C20 1.471(3)
C20 C21 1.391(3)
C20 C25 1.399(3)
C21 C22 1.380(4)
C21 H21 0.9500
C22 C23 1.382(4)
C22 H22 0.9500
C23 C24 1.393(3)
C23 H23 0.9500
C24 C25 1.385(3)
C24 H24 0.9500
C26 C27 1.534(3)
C26 H26A 0.9900
C26 H26B 0.9900
C27 C28 1.523(3)
C27 H27A 0.9900
C27 H27B 0.9900
C28 H28A 0.9800
C28 H28B 0.9800
C28 H28C 0.9800
C29 C30 1.534(3)
C29 H29A 0.9900
C29 H29B 0.9900
C30 H30A 0.9800
C30 H30B 0.9800
C30 H30C 0.9800
C31 C32 1.525(3)
C31 H31A 0.9900
C31 H31B 0.9900
C32 H32A 0.9800
C32 H32B 0.9800
C32 H32C 0.9800
C33 C46 1.355(3)
C33 C34 1.454(3)
C34 C35 1.400(3)
C34 C39 1.420(3)
C35 C36 1.374(3)
C35 H35 0.9500
C36 C37 1.391(3)
C36 H36 0.9500
C37 C38 1.371(3)
C37 H37 0.9500
C38 C39 1.414(3)
C38 H38 0.9500
C39 C40 1.451(3)
C40 C45 1.411(3)
C40 C41 1.414(3)
C41 C42 1.369(3)
C41 H41 0.9500
C42 C43 1.399(3)
C42 H42 0.9500
C43 C44 1.367(3)
C43 H43 0.9500
C44 C45 1.407(3)
C44 H44 0.9500
C45 C46 1.434(3)
C46 H46 0.9500
